data_2226757
loop_
_publ_author_name
'Song, Xiao-Ping'
'Li, Gong-Chun'
'Zhu, Feng-Xiang'
'Wu, Chang-Zeng'

_publ_section_title
;
 <i>rac</i>-Ethyl
 4-hydroxy-6-(2-hydroxyphenyl)-2-oxo-4-(trifluoromethyl)perhydropyrimidine-5-carboxylate
;
_journal_coeditor_code ZS2042
_journal_issue 7
_journal_name_full 'Acta Crystallographica Section E'
_journal_page_first o1651
_journal_paper_doi 10.1107/S1600536810021355
_journal_volume 66
_journal_year 2010
_chemical_formula_iupac 'C14 H15 F3 N2 O5'
_chemical_formula_moiety 'C14 H15 F3 N2 O5'
_chemical_formula_sum 'C14 H15 F3 N2 O5'
_chemical_formula_weight 348.28
_chemical_name_systematic
;
<i>rac</i>-Ethyl
4-hydroxy-6-(2-hydroxyphenyl)-2-oxo-4-(trifluoromethyl)perhydropyrimidine-
5-carboxylate
;
_space_group_IT_number 14
_symmetry_cell_setting monoclinic
_symmetry_space_group_name_Hall '-P 2yn'
_symmetry_space_group_name_H-M 'P 1 21/n 1'
_atom_sites_solution_hydrogens geom
_atom_sites_solution_primary direct
_atom_sites_solution_secondary difmap
_cell_angle_alpha 90.00
_cell_angle_beta 93.987(6)
_cell_angle_gamma 90.00
_cell_formula_units_Z 4
_cell_length_a 12.0940(15)
_cell_length_b 8.6650(10)
_cell_length_c 14.3110(18)
_cell_measurement_reflns_used 4600
_cell_measurement_temperature 113(2)
_cell_measurement_theta_max 28.00
_cell_measurement_theta_min 1.70
_cell_volume 1496.1(3)
_computing_cell_refinement '<i>CrystalClear-SM Expert</i> (Rigaku, 2009)'
_computing_data_collection '<i>CrystalClear-SM Expert</i> (Rigaku, 2009)'
_computing_data_reduction '<i>CrystalClear-SM Expert</i> (Rigaku, 2009)'
_computing_molecular_graphics '<i>CrystalStructure</i> (Rigaku, 2009)'
_computing_publication_material '<i>CrystalStructure</i> (Rigaku, 2009)'
_computing_structure_refinement '<i>SHELXL97</i> (Sheldrick, 2008)'
_computing_structure_solution '<i>SHELXS97</i> (Sheldrick, 2008)'
_diffrn_ambient_temperature 113(2)
_diffrn_detector_area_resol_mean 14.222
_diffrn_measured_fraction_theta_full 0.998
_diffrn_measured_fraction_theta_max 0.998
_diffrn_measurement_device_type 'Rigaku Saturn724 CCD'
_diffrn_measurement_method \w
_diffrn_radiation_monochromator multilayer
_diffrn_radiation_source 'rotating anode'
_diffrn_radiation_type MoK\a
_diffrn_radiation_wavelength 0.71075
_diffrn_reflns_av_R_equivalents 0.0426
_diffrn_reflns_av_sigmaI/netI 0.0465
_diffrn_reflns_limit_h_max 15
_diffrn_reflns_limit_h_min -15
_diffrn_reflns_limit_k_max 11
_diffrn_reflns_limit_k_min -10
_diffrn_reflns_limit_l_max 15
_diffrn_reflns_limit_l_min -18
_diffrn_reflns_number 15222
_diffrn_reflns_theta_full 27.86
_diffrn_reflns_theta_max 27.86
_diffrn_reflns_theta_min 2.13
_diffrn_standards_number 0
_exptl_absorpt_coefficient_mu 0.141
_exptl_absorpt_correction_T_max 0.9730
_exptl_absorpt_correction_T_min 0.9651
_exptl_absorpt_correction_type multi-scan
_exptl_absorpt_process_details '(<i>CrystalClear</i>; Rigaku, 2009)'
_exptl_crystal_colour colorless
_exptl_crystal_density_diffrn 1.546
_exptl_crystal_density_method 'not measured'
_exptl_crystal_description prism
_exptl_crystal_F_000 720
_exptl_crystal_size_max 0.26
_exptl_crystal_size_mid 0.22
_exptl_crystal_size_min 0.20
_refine_diff_density_max 0.290
_refine_diff_density_min -0.174
_refine_ls_extinction_method none
_refine_ls_goodness_of_fit_ref 0.960
_refine_ls_hydrogen_treatment mixed
_refine_ls_matrix_type full
_refine_ls_number_parameters 234
_refine_ls_number_reflns 3558
_refine_ls_number_restraints 0
_refine_ls_restrained_S_all 0.960
_refine_ls_R_factor_all 0.0477
_refine_ls_R_factor_gt 0.0326
_refine_ls_shift/su_max 0.000
_refine_ls_shift/su_mean 0.000
_refine_ls_structure_factor_coef Fsqd
_refine_ls_weighting_details 'calc w=1/[\s^2^(Fo^2^)+(0.0366P)^2^] where P=(Fo^2^+2Fc^2^)/3'
_refine_ls_weighting_scheme calc
_refine_ls_wR_factor_gt 0.0698
_refine_ls_wR_factor_ref 0.0750
_reflns_number_gt 2461
_reflns_number_total 3558
_reflns_threshold_expression I>2\s(I)'
_cod_data_source_file zs2042.cif
_cod_data_source_block I
_cod_original_sg_symbol_H-M 'P 21/n'
_cod_database_code 2226757
_cod_database_fobs_code 2226757

loop_
_symmetry_equiv_pos_as_xyz
'x, y, z'
'-x+1/2, y+1/2, -z+1/2'
'-x, -y, -z'
'x-1/2, -y-1/2, z-1/2'

loop_
_atom_site_type_symbol
_atom_site_label
_atom_site_fract_x
_atom_site_fract_y
_atom_site_fract_z
_atom_site_U_iso_or_equiv
_atom_site_adp_type
_atom_site_calc_flag
_atom_site_refinement_flags
_atom_site_occupancy
_atom_site_disorder_assembly
_atom_site_disorder_group
F F1 0.63046(7) 0.13597(8) 0.56068(5) 0.0284(2) Uani d . 1 . .
F F2 0.70104(6) -0.07799(8) 0.61474(5) 0.02243(19) Uani d . 1 . .
F F3 0.52483(6) -0.04190(9) 0.61064(5) 0.0278(2) Uani d . 1 . .
O O1 0.73825(7) 0.17971(10) 0.73408(6) 0.0166(2) Uani d . 1 . .
O O2 0.57743(7) -0.12700(9) 0.92883(6) 0.0155(2) Uani d . 1 . .
O O3 0.61021(7) 0.46053(9) 0.68641(6) 0.0188(2) Uani d . 1 . .
O O4 0.44283(7) 0.37553(9) 0.63011(6) 0.0189(2) Uani d . 1 . .
O O5 0.57096(8) 0.57378(10) 0.88466(7) 0.0226(2) Uani d . 1 . .
N N1 0.62882(9) -0.02277(12) 0.79262(7) 0.0144(2) Uani d . 1 . .
N N2 0.52802(9) 0.11947(11) 0.89483(8) 0.0151(2) Uani d . 1 . .
C C1 0.63604(10) 0.10070(14) 0.72522(9) 0.0136(3) Uani d . 1 . .
C C2 0.54011(10) 0.21315(13) 0.73746(8) 0.0128(3) Uani d . 1 . .
H H2 0.4693 0.1572 0.7201 0.015 Uiso calc R 1 . .
C C3 0.53875(10) 0.26147(13) 0.84121(8) 0.0139(3) Uani d . 1 . .
H H3 0.6103 0.3134 0.8614 0.017 Uiso calc R 1 . .
C C4 0.57828(10) -0.01283(14) 0.87496(9) 0.0137(3) Uani d . 1 . .
C C5 0.62326(10) 0.02811(14) 0.62678(9) 0.0169(3) Uani d . 1 . .
C C6 0.53918(10) 0.36240(14) 0.68090(8) 0.0144(3) Uani d . 1 . .
C C7 0.41216(11) 0.52976(14) 0.59613(10) 0.0219(3) Uani d . 1 . .
H H7A 0.4704 0.5723 0.5582 0.026 Uiso calc R 1 . .
H H7B 0.4024 0.6003 0.6494 0.026 Uiso calc R 1 . .
C C8 0.30531(11) 0.51220(17) 0.53746(10) 0.0273(3) Uani d . 1 . .
H H8A 0.3166 0.4433 0.4847 0.033 Uiso calc R 1 . .
H H8B 0.2806 0.6135 0.5137 0.033 Uiso calc R 1 . .
H H8C 0.2489 0.4683 0.5757 0.033 Uiso calc R 1 . .
C C9 0.44302(10) 0.37055(13) 0.85540(8) 0.0145(3) Uani d . 1 . .
C C10 0.46361(10) 0.52609(14) 0.87614(8) 0.0157(3) Uani d . 1 . .
C C11 0.37451(11) 0.62576(15) 0.88661(9) 0.0203(3) Uani d . 1 . .
H H11 0.3882 0.7312 0.9014 0.024 Uiso calc R 1 . .
C C12 0.26690(11) 0.57248(15) 0.87573(9) 0.0233(3) Uani d . 1 . .
H H12 0.2071 0.6412 0.8836 0.028 Uiso calc R 1 . .
C C13 0.24560(12) 0.41890(15) 0.85339(10) 0.0248(3) Uani d . 1 . .
H H13 0.1715 0.3824 0.8452 0.030 Uiso calc R 1 . .
C C14 0.33378(11) 0.31964(15) 0.84326(9) 0.0204(3) Uani d . 1 . .
H H14 0.3194 0.2146 0.8277 0.024 Uiso calc R 1 . .
H H1 0.7889(15) 0.1108(18) 0.7422(12) 0.046(5) Uiso d . 1 . .
H H4 0.6684(12) -0.1011(15) 0.7884(9) 0.021(4) Uiso d . 1 . .
H H5 0.4973(12) 0.1248(15) 0.9477(11) 0.025(4) Uiso d . 1 . .
H H6 0.5734(13) 0.6771(19) 0.8967(11) 0.043(5) Uiso d . 1 . .

loop_
_atom_site_aniso_label
_atom_site_aniso_U_11
_atom_site_aniso_U_22
_atom_site_aniso_U_33
_atom_site_aniso_U_12
_atom_site_aniso_U_13
_atom_site_aniso_U_23
F1 0.0430(5) 0.0269(4) 0.0157(4) 0.0048(4) 0.0052(4) 0.0046(3)
F2 0.0214(4) 0.0232(4) 0.0232(4) 0.0060(3) 0.0047(3) -0.0049(3)
F3 0.0180(4) 0.0365(5) 0.0285(5) -0.0054(4) -0.0001(3) -0.0131(4)
O1 0.0097(4) 0.0138(5) 0.0264(5) -0.0005(4) 0.0010(4) 0.0003(4)
O2 0.0196(5) 0.0110(4) 0.0161(5) 0.0002(4) 0.0029(4) 0.0015(4)
O3 0.0161(5) 0.0168(5) 0.0234(5) -0.0030(4) -0.0004(4) 0.0028(4)
O4 0.0151(5) 0.0168(5) 0.0241(5) 0.0006(4) -0.0041(4) 0.0051(4)
O5 0.0165(5) 0.0134(5) 0.0381(6) -0.0009(4) 0.0021(4) -0.0064(4)
N1 0.0154(5) 0.0115(5) 0.0168(6) 0.0045(4) 0.0049(4) 0.0010(4)
N2 0.0197(6) 0.0118(5) 0.0146(6) 0.0027(4) 0.0065(4) 0.0009(4)
C1 0.0105(6) 0.0133(6) 0.0172(7) -0.0007(5) 0.0014(5) 0.0020(5)
C2 0.0114(6) 0.0120(6) 0.0150(7) 0.0009(5) 0.0013(5) 0.0010(5)
C3 0.0135(6) 0.0131(6) 0.0152(7) 0.0001(5) 0.0017(5) 0.0014(5)
C4 0.0113(6) 0.0132(6) 0.0163(7) -0.0022(5) -0.0009(5) -0.0015(5)
C5 0.0148(6) 0.0171(6) 0.0189(7) 0.0016(5) 0.0027(5) 0.0010(5)
C6 0.0128(6) 0.0166(7) 0.0138(7) 0.0021(5) 0.0020(5) -0.0009(5)
C7 0.0209(7) 0.0161(7) 0.0282(8) 0.0041(5) -0.0009(6) 0.0072(6)
C8 0.0217(7) 0.0306(8) 0.0291(8) 0.0048(6) -0.0013(6) 0.0094(6)
C9 0.0148(6) 0.0139(6) 0.0153(7) 0.0023(5) 0.0036(5) 0.0024(5)
C10 0.0149(6) 0.0150(6) 0.0172(7) 0.0009(5) 0.0015(5) 0.0004(5)
C11 0.0209(7) 0.0143(7) 0.0257(8) 0.0033(5) 0.0018(6) -0.0028(6)
C12 0.0178(7) 0.0223(7) 0.0302(8) 0.0081(6) 0.0045(6) -0.0003(6)
C13 0.0150(7) 0.0246(7) 0.0353(8) 0.0003(6) 0.0049(6) -0.0016(6)
C14 0.0183(7) 0.0147(7) 0.0289(8) -0.0005(5) 0.0059(6) -0.0017(6)

loop_
_atom_type_symbol
_atom_type_description
_atom_type_scat_dispersion_real
_atom_type_scat_dispersion_imag
_atom_type_scat_source
C C 0.0033 0.0016 'International Tables Vol C Tables 4.2.6.8 and 6.1.1.4'
H H 0.0000 0.0000 'International Tables Vol C Tables 4.2.6.8 and 6.1.1.4'
N N 0.0061 0.0033 'International Tables Vol C Tables 4.2.6.8 and 6.1.1.4'
O O 0.0106 0.0060 'International Tables Vol C Tables 4.2.6.8 and 6.1.1.4'
F F 0.0171 0.0103 'International Tables Vol C Tables 4.2.6.8 and 6.1.1.4'

loop_
_geom_angle_atom_site_label_1
_geom_angle_atom_site_label_2
_geom_angle_atom_site_label_3
_geom_angle_site_symmetry_1
_geom_angle_site_symmetry_3
_geom_angle
_geom_angle_publ_flag
C1 O1 H1 . . 106.7(11) ?
C6 O4 C7 . . 116.81(10) ?
C10 O5 H6 . . 109.5(10) ?
C4 N1 C1 . . 125.39(10) ?
C4 N1 H4 . . 113.9(9) ?
C1 N1 H4 . . 119.4(9) ?
C4 N2 C3 . . 123.51(10) ?
C4 N2 H5 . . 117.4(9) ?
C3 N2 H5 . . 118.2(9) ?
O1 C1 N1 . . 113.07(10) ?
O1 C1 C2 . . 110.26(10) ?
N1 C1 C2 . . 108.19(9) ?
O1 C1 C5 . . 108.17(9) ?
N1 C1 C5 . . 107.50(10) ?
C2 C1 C5 . . 109.58(10) ?
C6 C2 C1 . . 117.10(9) ?
C6 C2 C3 . . 106.28(10) ?
C1 C2 C3 . . 109.92(10) ?
C6 C2 H2 . . 107.7 ?
C1 C2 H2 . . 107.7 ?
C3 C2 H2 . . 107.7 ?
N2 C3 C9 . . 110.95(9) ?
N2 C3 C2 . . 106.50(10) ?
C9 C3 C2 . . 110.89(10) ?
N2 C3 H3 . . 109.5 ?
C9 C3 H3 . . 109.5 ?
C2 C3 H3 . . 109.5 ?
O2 C4 N2 . . 121.47(11) ?
O2 C4 N1 . . 120.20(11) ?
N2 C4 N1 . . 118.31(11) ?
F2 C5 F1 . . 107.99(10) ?
F2 C5 F3 . . 106.92(10) ?
F1 C5 F3 . . 107.15(10) ?
F2 C5 C1 . . 111.86(10) ?
F1 C5 C1 . . 110.74(10) ?
F3 C5 C1 . . 111.93(10) ?
O3 C6 O4 . . 124.46(11) ?
O3 C6 C2 . . 125.69(12) ?
O4 C6 C2 . . 109.59(10) ?
O4 C7 C8 . . 106.41(10) ?
O4 C7 H7A . . 110.4 ?
C8 C7 H7A . . 110.4 ?
O4 C7 H7B . . 110.4 ?
C8 C7 H7B . . 110.4 ?
H7A C7 H7B . . 108.6 ?
C7 C8 H8A . . 109.5 ?
C7 C8 H8B . . 109.5 ?
H8A C8 H8B . . 109.5 ?
C7 C8 H8C . . 109.5 ?
H8A C8 H8C . . 109.5 ?
H8B C8 H8C . . 109.5 ?
C14 C9 C10 . . 119.03(11) ?
C14 C9 C3 . . 120.77(11) ?
C10 C9 C3 . . 120.12(11) ?
O5 C10 C11 . . 122.76(11) ?
O5 C10 C9 . . 117.82(10) ?
C11 C10 C9 . . 119.42(11) ?
C12 C11 C10 . . 120.64(12) ?
C12 C11 H11 . . 119.7 ?
C10 C11 H11 . . 119.7 ?
C11 C12 C13 . . 120.35(12) ?
C11 C12 H12 . . 119.8 ?
C13 C12 H12 . . 119.8 ?
C14 C13 C12 . . 119.15(13) ?
C14 C13 H13 . . 120.4 ?
C12 C13 H13 . . 120.4 ?
C13 C14 C9 . . 121.39(12) ?
C13 C14 H14 . . 119.3 ?
C9 C14 H14 . . 119.3 ?

loop_
_geom_bond_atom_site_label_1
_geom_bond_atom_site_label_2
_geom_bond_site_symmetry_2
_geom_bond_distance
_geom_bond_publ_flag
F1 C5 . 1.3370(14) ?
F2 C5 . 1.3350(14) ?
F3 C5 . 1.3418(14) ?
O1 C1 . 1.4110(14) ?
O1 H1 . 0.858(17) ?
O2 C4 . 1.2547(14) ?
O3 C6 . 1.2073(14) ?
O4 C6 . 1.3347(15) ?
O4 C7 . 1.4611(14) ?
O5 C10 . 1.3599(15) ?
O5 H6 . 0.912(16) ?
N1 C4 . 1.3674(15) ?
N1 C1 . 1.4472(16) ?
N1 H4 . 0.836(14) ?
N2 C4 . 1.3373(16) ?
N2 C3 . 1.4606(15) ?
N2 H5 . 0.867(14) ?
C1 C2 . 1.5344(16) ?
C1 C5 . 1.5407(18) ?
C2 C6 . 1.5254(16) ?
C2 C3 . 1.5438(17) ?
C2 H2 . 1.0000 ?
C3 C9 . 1.5191(16) ?
C3 H3 . 1.0000 ?
C7 C8 . 1.4990(19) ?
C7 H7A . 0.9900 ?
C7 H7B . 0.9900 ?
C8 H8A . 0.9800 ?
C8 H8B . 0.9800 ?
C8 H8C . 0.9800 ?
C9 C14 . 1.3922(17) ?
C9 C10 . 1.3986(17) ?
C10 C11 . 1.3971(17) ?
C11 C12 . 1.3795(18) ?
C11 H11 . 0.9500 ?
C12 C13 . 1.3886(19) ?
C12 H12 . 0.9500 ?
C13 C14 . 1.3856(18) ?
C13 H13 . 0.9500 ?
C14 H14 . 0.9500 ?

loop_
_geom_hbond_atom_site_label_D
_geom_hbond_atom_site_label_H
_geom_hbond_atom_site_label_A
_geom_hbond_site_symmetry_A
_geom_hbond_distance_DH
_geom_hbond_distance_HA
_geom_hbond_distance_DA
_geom_hbond_angle_DHA
N1 H4 O1 2_646 0.836(14) 2.244(14) 3.0760(13) 174.1(14)
N2 H5 O2 3_657 0.867(14) 2.040(15) 2.9064(14) 177.4(13)
O1 H1 O5 2_646 0.858(17) 2.588(16) 3.0983(13) 119.2(13)
O1 H1 O3 2_646 0.858(17) 2.013(17) 2.8232(13) 157.1(15)
O5 H6 O2 1_565 0.912(16) 1.759(17) 2.6685(12) 175.8(14)

loop_
_geom_torsion_atom_site_label_1
_geom_torsion_atom_site_label_2
_geom_torsion_atom_site_label_3
_geom_torsion_atom_site_label_4
_geom_torsion_site_symmetry_1
_geom_torsion_site_symmetry_2
_geom_torsion_site_symmetry_3
_geom_torsion_site_symmetry_4
_geom_torsion
_geom_torsion_publ_flag
C4 N1 C1 O1 . . . . 98.15(14) ?
C4 N1 C1 C2 . . . . -24.26(16) ?
C4 N1 C1 C5 . . . . -142.52(11) ?
O1 C1 C2 C6 . . . . 49.05(14) ?
N1 C1 C2 C6 . . . . 173.17(10) ?
C5 C1 C2 C6 . . . . -69.90(13) ?
O1 C1 C2 C3 . . . . -72.30(12) ?
N1 C1 C2 C3 . . . . 51.82(13) ?
C5 C1 C2 C3 . . . . 168.75(9) ?
C4 N2 C3 C9 . . . . 158.86(11) ?
C4 N2 C3 C2 . . . . 38.09(16) ?
C6 C2 C3 N2 . . . . 174.26(10) ?
C1 C2 C3 N2 . . . . -58.11(12) ?
C6 C2 C3 C9 . . . . 53.45(12) ?
C1 C2 C3 C9 . . . . -178.92(9) ?
C3 N2 C4 O2 . . . . 171.65(11) ?
C3 N2 C4 N1 . . . . -10.02(18) ?
C1 N1 C4 O2 . . . . -179.52(11) ?
C1 N1 C4 N2 . . . . 2.12(18) ?
O1 C1 C5 F2 . . . . 63.67(12) ?
N1 C1 C5 F2 . . . . -58.74(13) ?
C2 C1 C5 F2 . . . . -176.10(9) ?
O1 C1 C5 F1 . . . . -56.85(13) ?
N1 C1 C5 F1 . . . . -179.26(10) ?
C2 C1 C5 F1 . . . . 63.38(12) ?
O1 C1 C5 F3 . . . . -176.35(10) ?
N1 C1 C5 F3 . . . . 61.24(13) ?
C2 C1 C5 F3 . . . . -56.12(13) ?
C7 O4 C6 O3 . . . . -13.82(17) ?
C7 O4 C6 C2 . . . . 160.62(10) ?
C1 C2 C6 O3 . . . . -60.93(16) ?
C3 C2 C6 O3 . . . . 62.31(15) ?
C1 C2 C6 O4 . . . . 124.72(11) ?
C3 C2 C6 O4 . . . . -112.04(11) ?
C6 O4 C7 C8 . . . . 176.95(10) ?
N2 C3 C9 C14 . . . . -51.23(16) ?
C2 C3 C9 C14 . . . . 66.90(14) ?
N2 C3 C9 C10 . . . . 132.13(12) ?
C2 C3 C9 C10 . . . . -109.73(13) ?
C14 C9 C10 O5 . . . . -177.92(11) ?
C3 C9 C10 O5 . . . . -1.22(17) ?
C14 C9 C10 C11 . . . . 1.67(18) ?
C3 C9 C10 C11 . . . . 178.36(11) ?
O5 C10 C11 C12 . . . . 178.89(12) ?
C9 C10 C11 C12 . . . . -0.68(19) ?
C10 C11 C12 C13 . . . . -0.5(2) ?
C11 C12 C13 C14 . . . . 0.7(2) ?
C12 C13 C14 C9 . . . . 0.3(2) ?
C10 C9 C14 C13 . . . . -1.49(19) ?
C3 C9 C14 C13 . . . . -178.16(12) ?

loop_
_cod_related_entry_id
_cod_related_entry_database
_cod_related_entry_code
1 ChemSpider 4269211
